data_1576457
loop_
_publ_author_name
'Radovi&#x107;, Aleksa'
'Healy, Maria C.'
'Datta, Arnadeep'
'Das, Deborshee'
'Cai, Likun'
'Diaz, Steven'
'Gogoi, Achyut Ranjan'
'Wolford, Nikki J.'
'Carpenter, Stephanie H.'
'Brenessel, William W.'
'McCamant, David'
'Gutierrez, Osvaldo'
'Neidig, Michael L.'

_publ_section_title
;
 Iron tris-mesityl: a homoleptic iron(ii) ferrate species for directed C-H
 activation.
;
_journal_issue 14
_journal_name_full 'Chemical science'
_journal_page_first 7002
_journal_page_last 7009
_journal_paper_doi 10.1039/d5sc08832a
_journal_volume 17
_journal_year 2026
_chemical_absolute_configuration ad
_chemical_formula_moiety 'C33 H18 F6 Fe N3, C18 H36 K N2 O6'
_chemical_formula_sum 'C51 H54 F6 Fe K N5 O6'
_chemical_formula_weight 1041.94
_space_group_crystal_system trigonal
_space_group_IT_number 161
_space_group_name_Hall 'R 3 -2"c'
_space_group_name_H-M_alt 'R 3 c :H'
_atom_sites_solution_hydrogens geom
_atom_sites_solution_primary dual
_atom_sites_solution_secondary difmap
_audit_creation_date 2023-06-26
_audit_creation_method
;
Olex2 1.5
(compiled 2023.03.06 svn.rbb2c1857 for OlexSys, GUI svn.r6748)
;
_audit_update_record
;
2024-10-25 deposited with the CCDC.	2026-02-04 downloaded from the CCDC.
;
_cell_angle_alpha 90
_cell_angle_beta 90
_cell_angle_gamma 120
_cell_formula_units_Z 12
_cell_length_a 14.66160(10)
_cell_length_b 14.66160(10)
_cell_length_c 75.2940(6)
_cell_measurement_reflns_used 96666
_cell_measurement_temperature 100.00(10)
_cell_measurement_theta_max 79.4840
_cell_measurement_theta_min 3.6490
_cell_volume 14016.96(18)
_computing_cell_refinement 'CrysAlisPro 1.171.42.90a (Rigaku OD, 2023)'
_computing_data_collection 'CrysAlisPro 1.171.42.90a (Rigaku OD, 2023)'
_computing_data_reduction 'CrysAlisPro 1.171.42.90a (Rigaku OD, 2023)'
_computing_molecular_graphics 'Olex2 1.5 (Dolomanov et al., 2009)'
_computing_publication_material 'Olex2 1.5 (Dolomanov et al., 2009)'
_computing_structure_refinement 'SHELXL 2019/2 (Sheldrick, 2015b)'
_computing_structure_solution 'SHELXT 2018/2 (Sheldrick, 2015a)'
_diffrn_ambient_environment N~2~
_diffrn_ambient_temperature 100.00(10)
_diffrn_detector 'Hybrid Pixel Array Detector'
_diffrn_detector_area_resol_mean 10.0000
_diffrn_detector_type HyPix
_diffrn_measured_fraction_theta_full 1.000
_diffrn_measured_fraction_theta_max 0.995
_diffrn_measurement_details
;
List of Runs (angles in degrees, time in seconds):

  # Type    Start    End  Width  t~exp~   \w     \q     \k     \f   Frames
#--------------------------------------------------------------------------
  1  \w    -31.00  26.00   0.38    0.25    --  -47.28  38.00 -44.00  150
  2  \w   -118.00 -72.78   0.38    0.25    --  -47.28-128.00 106.00  119
  3  \w     35.00 119.36   0.38    0.25    --   47.28  38.00 -44.00  222
  4  \w   -162.00 -72.70   0.38    1.00    --  -91.75-128.00 106.00  235
  5  \w    -79.00 -19.72   0.38    1.00    --  -91.75  92.00  75.00  156
  6  \w   -160.00 -81.72   0.38    1.00    --  -91.75-111.00  78.00  206
  7  \w   -163.00 -79.78   0.38    1.00    --  -91.75 -87.00  26.00  219
  8  \w    101.00 177.00   0.38    1.00    --  113.25  38.00 -44.00  200
  9  \w    103.00 176.72   0.38    1.00    --  113.25 111.00 173.00  194
 10  \w     42.00 103.94   0.38    1.00    --  113.25 -92.00 -37.00  163
 11  \w    101.00 177.00   0.38    1.00    --  113.25  87.00 144.00  200
 12  \w     -9.00  26.72   0.38    0.25    --  -47.28  19.00-180.00   94
 13  \w     -9.00  26.72   0.38    0.25    --  -47.28  19.00  90.00   94
 14  \w     -9.00  26.72   0.38    0.25    --  -47.28  19.00 120.00   94
 15  \w     35.00 119.36   0.38    0.25    --   47.28  38.00  60.00  222
 16  \w     32.00 119.02   0.38    0.25    --   47.28  57.00  90.00  229
 17  \w   -163.00 -70.28   0.38    1.00    --  -91.75 -77.00  90.00  244
 18  \w   -163.00 -70.28   0.38    1.00    --  -91.75 -77.00  60.00  244
 19  \w   -163.00 -70.66   0.38    1.00    --  -91.75 -75.00  34.42  243
 20  \w   -163.00 -72.94   0.38    1.00    --  -91.75 -69.00  93.35  237
 21  \w   -163.00 -75.98   0.38    1.00    --  -91.75 -61.00  60.00  229
 22  \w   -163.00 -74.84   0.38    1.00    --  -91.75 -64.00  57.55  232
 23  \w     97.00 177.18   0.38    1.00    --  113.25  61.00  90.00  211
 24  \w     91.00 176.88   0.38    1.00    --  113.25  77.00  30.00  226
 25  \w     97.00 177.18   0.38    1.00    --  113.25  61.00  30.00  211
 26  \w     42.00 105.08   0.38    1.00    --  113.25 -94.00 -90.00  166
 27  \w     44.00 109.74   0.38    1.00    --  113.25-125.00-120.00  173
 28  \w     42.00 105.08   0.38    1.00    --  113.25 -94.00  30.00  166
 29  \w    101.00 177.00   0.38    1.00    --  113.25  30.00  30.00  200
 30  \w     95.00 176.70   0.38    1.00    --  113.25 125.00 -30.00  215
 31  \w     42.00  82.28   0.38    1.00    --  113.25 -61.00 -60.00  106
 32  \w     97.00 177.18   0.38    1.00    --  113.25  61.00  60.00  211
 33  \w     91.00 176.88   0.38    1.00    --  113.25  77.00  60.00  226
 34  \w     42.00  82.28   0.38    1.00    --  113.25 -61.00   0.00  106
 35  \w    101.00 177.00   0.38    1.00    --  113.25  30.00  60.00  200
 36  \w     84.00 170.64   0.38    1.00    --  113.25 142.00  -8.00  228
 37  \w    102.00 178.00   0.38    1.00    --  113.25  92.00  75.00  200
 38  \w     35.00 119.36   0.38    0.25    --   47.28  38.00-180.00  222
 39  \w     25.00 120.00   0.38    0.25    --   47.28  77.00 -60.00  250
 40  \w     25.00 120.00   0.38    0.25    --   47.28  77.00-120.00  250
 41  \w     25.00 120.00   0.38    0.25    --   47.28  77.00   0.00  250
 42  \w     25.00 120.00   0.38    0.25    --   47.28  77.00-180.00  250
;
_diffrn_measurement_device 'four-circle diffractometer'
_diffrn_measurement_device_type 'XtaLAB Synergy, Dualflex, HyPix'
_diffrn_measurement_method '\w scans'
_diffrn_orient_matrix_type 'CrysAlisPro convention (1999,Acta A55,543-557)'
_diffrn_orient_matrix_UB_11 0.0087893000
_diffrn_orient_matrix_UB_12 -0.0969007000
_diffrn_orient_matrix_UB_13 0.0052605000
_diffrn_orient_matrix_UB_21 0.1083197000
_diffrn_orient_matrix_UB_22 0.0727961000
_diffrn_orient_matrix_UB_23 0.0084448000
_diffrn_orient_matrix_UB_31 -0.0537690000
_diffrn_orient_matrix_UB_32 -0.0058858000
_diffrn_orient_matrix_UB_33 0.0178851000
_diffrn_radiation_monochromator mirror
_diffrn_radiation_probe x-ray
_diffrn_radiation_type 'Cu K\a'
_diffrn_radiation_wavelength 1.54184
_diffrn_reflns_av_R_equivalents 0.0438
_diffrn_reflns_av_unetI/netI 0.0176
_diffrn_reflns_Laue_measured_fraction_full 1.000
_diffrn_reflns_Laue_measured_fraction_max 0.995
_diffrn_reflns_limit_h_max 18
_diffrn_reflns_limit_h_min -18
_diffrn_reflns_limit_k_max 18
_diffrn_reflns_limit_k_min -18
_diffrn_reflns_limit_l_max 95
_diffrn_reflns_limit_l_min -91
_diffrn_reflns_number 99250
_diffrn_reflns_point_group_measured_fraction_full 0.996
_diffrn_reflns_point_group_measured_fraction_max 0.985
_diffrn_reflns_theta_full 74.504
_diffrn_reflns_theta_max 80.403
_diffrn_reflns_theta_min 3.674
_diffrn_source 'micro-focus sealed X-ray tube'
_diffrn_source_type 'PhotonJet (Cu) X-ray Source'
_exptl_absorpt_coefficient_mu 4.083
_exptl_absorpt_correction_T_max 1.00000
_exptl_absorpt_correction_T_min 0.85026
_exptl_absorpt_correction_type multi-scan
_exptl_absorpt_process_details
;
CrysAlisPro 1.171.42.90a (Rigaku Oxford Diffraction, 2023)
Empirical absorption correction using spherical harmonics,
implemented in SCALE3 ABSPACK scaling algorithm.
;
_exptl_crystal_colour 'dark blue'
_exptl_crystal_colour_modifier dark
_exptl_crystal_colour_primary blue
_exptl_crystal_density_diffrn 1.481
_exptl_crystal_description block
_exptl_crystal_F_000 6504
_exptl_crystal_size_max 0.188
_exptl_crystal_size_mid 0.121
_exptl_crystal_size_min 0.092
_refine_diff_density_max 0.297
_refine_diff_density_min -0.802
_refine_diff_density_rms 0.051
_refine_ls_abs_structure_details
;
 Flack x determined using 3107 quotients [(I+)-(I-)]/[(I+)+(I-)]
 (Parsons, Flack and Wagner, Acta Cryst. B69 (2013) 249-259).
;
_refine_ls_abs_structure_Flack -0.011(3)
_refine_ls_extinction_method none
_refine_ls_goodness_of_fit_ref 1.090
_refine_ls_hydrogen_treatment constr
_refine_ls_matrix_type full
_refine_ls_number_parameters 421
_refine_ls_number_reflns 6745
_refine_ls_number_restraints 1
_refine_ls_restrained_S_all 1.089
_refine_ls_R_factor_all 0.0347
_refine_ls_R_factor_gt 0.0340
_refine_ls_shift/su_max 0.001
_refine_ls_shift/su_mean 0.000
_refine_ls_structure_factor_coef Fsqd
_refine_ls_weighting_details 'w=1/[\s^2^(Fo^2^)+(0.0603P)^2^+17.4680P] where P=(Fo^2^+2Fc^2^)/3'
_refine_ls_weighting_scheme calc
_refine_ls_wR_factor_gt 0.0978
_refine_ls_wR_factor_ref 0.0984
_reflns_Friedel_coverage 0.977
_reflns_Friedel_fraction_full 0.992
_reflns_Friedel_fraction_max 0.975
_reflns_number_gt 6574
_reflns_number_total 6745
_reflns_threshold_expression 'I > 2\s(I)'
_cod_data_source_file d5sc08832a2.cif
_cod_data_source_block neiar25
_cod_depositor_comments 'Adding full bibliography for 1576451--1576463.cif.'
_cod_original_cell_volume 14017.0(2)
_cod_original_sg_symbol_H-M 'R 3 c'
_cod_database_code 1576457
_shelx_shelxl_version_number 2019/2
_shelx_space_group_comment
;
The symmetry employed for this shelxl refinement is uniquely defined
by the following loop, which should always be used as a source of
symmetry information in preference to the above space-group names.
They are only intended as comments.
;
_shelx_estimated_absorpt_t_max 0.705
_shelx_estimated_absorpt_t_min 0.514
_olex2_refinement_description
;
1. Fixed Uiso
 At 1.2 times of:
  All C(H) groups, All C(H,H) groups
2.a Secondary CH2 refined with riding coordinates:
 C29(H29A,H29B), C30(H30A,H30B), C31(H31A,H31B), C32(H32A,H32B), C33(H33A,
 H33B), C34(H34A,H34B), C23(H23A,H23B), C24(H24A,H24B), C25(H25A,H25B),
 C26(H26A,H26B), C27(H27A,H27B), C28(H28A,H28B)
2.b Aromatic/amide H refined with riding coordinates:
 C2(H2), C4(H4), C8(H8), C9(H9), C10(H10), C11(H11), C13(H13), C15(H15),
 C19(H19), C20(H20), C21(H21), C22(H22)
;
_olex2_submission_original_sample_id neiar25
_olex2_submission_special_instructions 'No special instructions were received'
_oxdiff_exptl_absorpt_empirical_details
;
Empirical correction (ABSPACK) includes:
- Absorption correction using spherical harmonics
- Frame scaling
;
_oxdiff_exptl_absorpt_empirical_full_max 1.173
_oxdiff_exptl_absorpt_empirical_full_min 0.839

loop_
_space_group_symop_operation_xyz
'x, y, z'
'-y, x-y, z'
'-x+y, -x, z'
'-y, -x, z+1/2'
'-x+y, y, z+1/2'
'x, x-y, z+1/2'
'x+2/3, y+1/3, z+1/3'
'-y+2/3, x-y+1/3, z+1/3'
'-x+y+2/3, -x+1/3, z+1/3'
'-y+2/3, -x+1/3, z+5/6'
'-x+y+2/3, y+1/3, z+5/6'
'x+2/3, x-y+1/3, z+5/6'
'x+1/3, y+2/3, z+2/3'
'-y+1/3, x-y+2/3, z+2/3'
'-x+y+1/3, -x+2/3, z+2/3'
'-y+1/3, -x+2/3, z+7/6'
'-x+y+1/3, y+2/3, z+7/6'
'x+1/3, x-y+2/3, z+7/6'

loop_
_atom_site_label
_atom_site_type_symbol
_atom_site_fract_x
_atom_site_fract_y
_atom_site_fract_z
_atom_site_U_iso_or_equiv
_atom_site_adp_type
_atom_site_occupancy
_atom_site_site_symmetry_order
_atom_site_calc_flag
_atom_site_refinement_flags_posn
_atom_site_refinement_flags_adp
_atom_site_refinement_flags_occupancy
_atom_site_disorder_assembly
_atom_site_disorder_group
Fe1 Fe 0.000000 0.000000 0.60717(2) 0.01513(16) Uani 1 3 d S T P . .
F1 F 0.18392(16) 0.28507(14) 0.55493(3) 0.0296(4) Uani 1 1 d . . . . .
F2 F 0.00557(15) 0.35692(14) 0.59933(3) 0.0266(4) Uani 1 1 d . . . . .
N1 N -0.07462(18) 0.05637(19) 0.62152(3) 0.0174(5) Uani 1 1 d . . . . .
C1 C 0.0414(2) 0.1264(2) 0.59353(4) 0.0183(5) Uani 1 1 d . . . . .
C2 C 0.1026(2) 0.1607(2) 0.57790(4) 0.0208(6) Uani 1 1 d . . . . .
H2 H 0.127616 0.118308 0.572691 0.025 Uiso 1 1 calc R U . . .
C3 C 0.1261(2) 0.2546(3) 0.57018(4) 0.0231(6) Uani 1 1 d . . . . .
C4 C 0.0948(2) 0.3227(2) 0.57707(4) 0.0231(6) Uani 1 1 d . . . . .
H4 H 0.112678 0.387788 0.571530 0.028 Uiso 1 1 calc R U . . .
C5 C 0.0364(2) 0.2898(2) 0.59242(4) 0.0211(6) Uani 1 1 d . . . . .
C6 C 0.0077(2) 0.1942(2) 0.60084(4) 0.0186(5) Uani 1 1 d . . . . .
C7 C -0.0587(2) 0.1532(2) 0.61665(4) 0.0188(5) Uani 1 1 d . . . . .
C8 C -0.1032(2) 0.2019(2) 0.62655(4) 0.0236(6) Uani 1 1 d . . . . .
H8 H -0.090043 0.270098 0.623304 0.028 Uiso 1 1 calc R U . . .
C9 C -0.1664(3) 0.1512(3) 0.64105(5) 0.0273(7) Uani 1 1 d . . . . .
H9 H -0.196819 0.184001 0.647797 0.033 Uiso 1 1 calc R U . . .
C10 C -0.1847(3) 0.0520(3) 0.64557(4) 0.0261(6) Uani 1 1 d . . . . .
H10 H -0.228852 0.014867 0.655331 0.031 Uiso 1 1 calc R U . . .
C11 C -0.1375(2) 0.0080(2) 0.63559(4) 0.0216(6) Uani 1 1 d . . . . .
H11 H -0.149898 -0.059945 0.638798 0.026 Uiso 1 1 calc R U . . .
Fe2 Fe 0.333333 0.666667 0.52328(2) 0.01659(17) Uani 1 3 d S T P . .
F3 F 0.60702(15) 0.83995(15) 0.46887(3) 0.0273(4) Uani 1 1 d . . . . .
F4 F 0.69924(14) 0.69023(16) 0.51528(3) 0.0276(4) Uani 1 1 d . . . . .
N2 N 0.39737(19) 0.59855(18) 0.53782(4) 0.0186(5) Uani 1 1 d . . . . .
C12 C 0.4600(2) 0.7108(2) 0.50937(4) 0.0183(5) Uani 1 1 d . . . . .
C13 C 0.4891(2) 0.7656(2) 0.49298(4) 0.0208(6) Uani 1 1 d . . . . .
H13 H 0.443282 0.785339 0.487442 0.025 Uiso 1 1 calc R U . . .
C14 C 0.5830(2) 0.7903(2) 0.48503(4) 0.0217(6) Uani 1 1 d . . . . .
C15 C 0.6565(2) 0.7680(2) 0.49224(4) 0.0225(6) Uani 1 1 d . . . . .
H15 H 0.721843 0.787864 0.486615 0.027 Uiso 1 1 calc R U . . .
C16 C 0.6278(2) 0.7148(2) 0.50816(4) 0.0201(6) Uani 1 1 d . . . . .
C17 C 0.5322(2) 0.6835(2) 0.51682(4) 0.0194(5) Uani 1 1 d . . . . .
C18 C 0.4960(2) 0.6192(2) 0.53279(4) 0.0197(6) Uani 1 1 d . . . . .
C19 C 0.5487(2) 0.5774(2) 0.54234(4) 0.0226(6) Uani 1 1 d . . . . .
H19 H 0.617258 0.593055 0.538786 0.027 Uiso 1 1 calc R U . . .
C20 C 0.5015(3) 0.5134(2) 0.55691(4) 0.0247(6) Uani 1 1 d . . . . .
H20 H 0.536916 0.484828 0.563421 0.030 Uiso 1 1 calc R U . . .
C21 C 0.4016(3) 0.4918(2) 0.56184(4) 0.0253(6) Uani 1 1 d . . . . .
H21 H 0.367265 0.448163 0.571800 0.030 Uiso 1 1 calc R U . . .
C22 C 0.3527(2) 0.5350(2) 0.55197(4) 0.0225(6) Uani 1 1 d . . . . .
H22 H 0.283840 0.518954 0.555362 0.027 Uiso 1 1 calc R U . . .
K2 K 0.333333 0.666667 0.39938(2) 0.0185(2) Uani 1 3 d S T P . .
O3 O 0.50134(17) 0.65963(17) 0.41596(3) 0.0213(4) Uani 1 1 d . . . . .
O4 O 0.42274(17) 0.56494(17) 0.38281(3) 0.0236(5) Uani 1 1 d . . . . .
N5 N 0.333333 0.666667 0.43795(6) 0.0193(9) Uani 1 3 d S T P . .
N6 N 0.333333 0.666667 0.36095(7) 0.0234(10) Uani 1 3 d S T P . .
C29 C 0.4079(2) 0.6342(3) 0.44442(4) 0.0226(6) Uani 1 1 d . . . . .
H29A H 0.374267 0.556666 0.443420 0.027 Uiso 1 1 calc R U . . .
H29B H 0.422202 0.652638 0.457155 0.027 Uiso 1 1 calc R U . . .
C30 C 0.5118(2) 0.6843(2) 0.43447(4) 0.0224(6) Uani 1 1 d . . . . .
H30A H 0.546783 0.761699 0.435868 0.027 Uiso 1 1 calc R U . . .
H30B H 0.557931 0.660699 0.439930 0.027 Uiso 1 1 calc R U . . .
C31 C 0.4805(3) 0.5560(3) 0.41205(4) 0.0258(6) Uani 1 1 d . . . . .
H31A H 0.406860 0.503932 0.415173 0.031 Uiso 1 1 calc R U . . .
H31B H 0.527997 0.539944 0.419026 0.031 Uiso 1 1 calc R U . . .
C32 C 0.4985(3) 0.5504(3) 0.39243(4) 0.0254(6) Uani 1 1 d . . . . .
H32A H 0.570626 0.605979 0.389168 0.030 Uiso 1 1 calc R U . . .
H32B H 0.490887 0.481142 0.389482 0.030 Uiso 1 1 calc R U . . .
C33 C 0.4520(3) 0.5903(3) 0.36464(4) 0.0262(6) Uani 1 1 d . . . . .
H33A H 0.468141 0.538073 0.359371 0.031 Uiso 1 1 calc R U . . .
H33B H 0.515742 0.660747 0.363758 0.031 Uiso 1 1 calc R U . . .
C34 C 0.3615(3) 0.5894(3) 0.35465(4) 0.0267(6) Uani 1 1 d . . . . .
H34A H 0.380481 0.602814 0.341925 0.032 Uiso 1 1 calc R U . . .
H34B H 0.298749 0.518196 0.355623 0.032 Uiso 1 1 calc R U . . .
K1 K 0.000000 0.000000 0.48110(2) 0.0185(2) Uani 1 3 d S T P . .
O1 O 0.17056(16) 0.15119(17) 0.49722(3) 0.0235(4) Uani 1 1 d . . . . .
O2 O 0.19313(17) 0.06331(17) 0.46587(3) 0.0230(4) Uani 1 1 d . . . . .
N3 N 0.000000 0.000000 0.51798(6) 0.0204(9) Uani 1 3 d S T P . .
N4 N 0.000000 0.000000 0.44306(6) 0.0207(9) Uani 1 3 d S T P . .
C23 C 0.0678(3) 0.1090(3) 0.52391(5) 0.0268(7) Uani 1 1 d . . . . .
H23A H 0.073316 0.109748 0.537021 0.032 Uiso 1 1 calc R U . . .
H23B H 0.034208 0.150774 0.520647 0.032 Uiso 1 1 calc R U . . .
C24 C 0.1781(3) 0.1615(3) 0.51604(4) 0.0257(6) Uani 1 1 d . . . . .
H24A H 0.217021 0.236945 0.519351 0.031 Uiso 1 1 calc R U . . .
H24B H 0.217087 0.127773 0.520783 0.031 Uiso 1 1 calc R U . . .
C25 C 0.2698(2) 0.1927(2) 0.48868(4) 0.0254(6) Uani 1 1 d . . . . .
H25A H 0.307841 0.157739 0.493261 0.030 Uiso 1 1 calc R U . . .
H25B H 0.313038 0.269181 0.491083 0.030 Uiso 1 1 calc R U . . .
C26 C 0.2516(3) 0.1740(2) 0.46907(4) 0.0259(6) Uani 1 1 d . . . . .
H26A H 0.212106 0.207623 0.464565 0.031 Uiso 1 1 calc R U . . .
H26B H 0.319993 0.205283 0.462777 0.031 Uiso 1 1 calc R U . . .
C27 C 0.1849(2) 0.0356(3) 0.44749(4) 0.0253(6) Uani 1 1 d . . . . .
H27A H 0.160825 -0.040506 0.446559 0.030 Uiso 1 1 calc R U . . .
H27B H 0.255785 0.074659 0.442054 0.030 Uiso 1 1 calc R U . . .
C28 C 0.1101(3) 0.0584(3) 0.43695(4) 0.0242(6) Uani 1 1 d . . . . .
H28A H 0.135201 0.134771 0.437641 0.029 Uiso 1 1 calc R U . . .
H28B H 0.112545 0.040870 0.424326 0.029 Uiso 1 1 calc R U . . .

loop_
_atom_site_aniso_label
_atom_site_aniso_U_11
_atom_site_aniso_U_22
_atom_site_aniso_U_33
_atom_site_aniso_U_23
_atom_site_aniso_U_13
_atom_site_aniso_U_12
Fe1 0.0145(2) 0.0145(2) 0.0164(4) 0.000 0.000 0.00724(11)
F1 0.0352(10) 0.0246(9) 0.0211(9) 0.0060(7) 0.0067(8) 0.0091(8)
F2 0.0323(9) 0.0208(8) 0.0314(9) 0.0001(7) -0.0024(7) 0.0169(8)
N1 0.0146(10) 0.0176(11) 0.0202(12) -0.0008(9) -0.0018(9) 0.0083(9)
C1 0.0176(12) 0.0165(12) 0.0195(13) -0.0021(10) -0.0041(10) 0.0077(11)
C2 0.0205(13) 0.0174(13) 0.0223(14) 0.0016(11) 0.0004(11) 0.0079(11)
C3 0.0208(14) 0.0227(15) 0.0207(14) 0.0006(12) -0.0008(11) 0.0070(12)
C4 0.0265(14) 0.0162(13) 0.0231(15) 0.0022(11) -0.0036(11) 0.0081(12)
C5 0.0217(13) 0.0182(13) 0.0247(14) -0.0036(11) -0.0060(11) 0.0109(11)
C6 0.0180(13) 0.0169(13) 0.0205(13) -0.0004(11) -0.0054(10) 0.0084(11)
C7 0.0167(13) 0.0166(12) 0.0235(14) -0.0014(11) -0.0031(11) 0.0086(10)
C8 0.0232(14) 0.0239(14) 0.0283(16) -0.0011(12) -0.0029(11) 0.0152(12)
C9 0.0275(16) 0.0326(17) 0.0289(16) -0.0017(13) 0.0018(12) 0.0202(14)
C10 0.0252(15) 0.0313(16) 0.0245(15) 0.0032(12) 0.0047(12) 0.0161(13)
C11 0.0205(13) 0.0237(14) 0.0218(14) 0.0017(11) 0.0025(11) 0.0121(12)
Fe2 0.0163(2) 0.0163(2) 0.0173(4) 0.000 0.000 0.00813(11)
F3 0.0272(9) 0.0300(10) 0.0224(9) 0.0092(7) 0.0056(7) 0.0127(8)
F4 0.0222(9) 0.0355(10) 0.0300(10) 0.0067(8) 0.0027(7) 0.0181(8)
N2 0.0188(11) 0.0166(11) 0.0208(12) -0.0003(9) -0.0010(9) 0.0091(10)
C12 0.0178(12) 0.0142(12) 0.0221(14) -0.0015(10) -0.0004(11) 0.0073(10)
C13 0.0215(13) 0.0186(13) 0.0210(14) 0.0028(11) 0.0010(11) 0.0090(11)
C14 0.0223(14) 0.0177(13) 0.0197(14) 0.0026(10) 0.0011(11) 0.0060(11)
C15 0.0197(13) 0.0189(13) 0.0263(15) 0.0002(11) 0.0022(11) 0.0078(11)
C16 0.0175(13) 0.0199(13) 0.0246(14) -0.0015(11) -0.0031(11) 0.0107(11)
C17 0.0194(13) 0.0165(12) 0.0214(13) -0.0026(10) -0.0020(11) 0.0084(11)
C18 0.0184(13) 0.0170(13) 0.0224(14) -0.0034(10) -0.0017(10) 0.0078(11)
C19 0.0233(14) 0.0224(14) 0.0234(14) -0.0010(11) -0.0019(12) 0.0125(12)
C20 0.0292(16) 0.0237(14) 0.0239(15) 0.0014(11) -0.0047(12) 0.0153(13)
C21 0.0293(16) 0.0233(14) 0.0221(14) 0.0048(11) 0.0002(12) 0.0122(13)
C22 0.0235(14) 0.0229(14) 0.0207(14) 0.0040(11) 0.0013(11) 0.0112(12)
K2 0.0185(3) 0.0185(3) 0.0185(5) 0.000 0.000 0.00924(15)
O3 0.0244(10) 0.0205(10) 0.0197(10) 0.0025(8) 0.0028(8) 0.0117(8)
O4 0.0237(11) 0.0283(11) 0.0227(11) -0.0007(8) 0.0004(8) 0.0160(9)
N5 0.0195(13) 0.0195(13) 0.019(2) 0.000 0.000 0.0098(7)
N6 0.0249(15) 0.0249(15) 0.020(2) 0.000 0.000 0.0125(7)
C29 0.0235(14) 0.0251(14) 0.0205(15) 0.0041(11) 0.0000(11) 0.0132(12)
C30 0.0207(14) 0.0240(14) 0.0214(14) 0.0004(11) -0.0018(11) 0.0103(12)
C31 0.0295(15) 0.0226(15) 0.0281(16) 0.0021(12) 0.0002(12) 0.0153(13)
C32 0.0274(15) 0.0263(15) 0.0292(16) -0.0022(13) -0.0004(13) 0.0184(13)
C33 0.0293(15) 0.0316(16) 0.0218(15) -0.0033(12) 0.0043(12) 0.0184(13)
C34 0.0332(16) 0.0275(15) 0.0210(15) -0.0059(12) -0.0004(13) 0.0164(13)
K1 0.0195(3) 0.0195(3) 0.0165(5) 0.000 0.000 0.00973(15)
O1 0.0191(10) 0.0256(11) 0.0211(11) -0.0007(8) -0.0003(8) 0.0077(8)
O2 0.0236(10) 0.0218(10) 0.0224(10) 0.0020(8) 0.0020(8) 0.0104(9)
N3 0.0202(13) 0.0202(13) 0.021(2) 0.000 0.000 0.0101(7)
N4 0.0225(14) 0.0225(14) 0.017(2) 0.000 0.000 0.0113(7)
C23 0.0298(16) 0.0258(16) 0.0231(15) -0.0031(12) -0.0012(12) 0.0126(13)
C24 0.0236(15) 0.0250(15) 0.0223(15) -0.0040(12) -0.0050(12) 0.0074(12)
C25 0.0184(13) 0.0248(15) 0.0272(16) 0.0022(12) -0.0004(11) 0.0066(12)
C26 0.0246(15) 0.0191(14) 0.0289(16) 0.0041(12) 0.0030(12) 0.0070(12)
C27 0.0240(15) 0.0283(15) 0.0251(15) 0.0017(12) 0.0061(12) 0.0143(13)
C28 0.0270(16) 0.0287(15) 0.0159(14) 0.0017(11) 0.0039(12) 0.0131(13)

loop_
_atom_type_symbol
_atom_type_description
_atom_type_scat_dispersion_real
_atom_type_scat_dispersion_imag
_atom_type_scat_source
C C 0.0181 0.0091 'International Tables Vol C Tables 4.2.6.8 and 6.1.1.4'
H H 0.0000 0.0000 'International Tables Vol C Tables 4.2.6.8 and 6.1.1.4'
F F 0.0727 0.0534 'International Tables Vol C Tables 4.2.6.8 and 6.1.1.4'
Fe Fe -1.1336 3.1974 'International Tables Vol C Tables 4.2.6.8 and 6.1.1.4'
K K 0.3868 1.0657 'International Tables Vol C Tables 4.2.6.8 and 6.1.1.4'
N N 0.0311 0.0180 'International Tables Vol C Tables 4.2.6.8 and 6.1.1.4'
O O 0.0492 0.0322 'International Tables Vol C Tables 4.2.6.8 and 6.1.1.4'

loop_
_geom_angle_atom_site_label_1
_geom_angle_atom_site_label_2
_geom_angle_atom_site_label_3
_geom_angle
_geom_angle_site_symmetry_1
_geom_angle_site_symmetry_3
_geom_angle_publ_flag
N1 Fe1 N1 93.27(11) 3 2 ?
N1 Fe1 N1 93.27(11) . 3 ?
N1 Fe1 N1 93.27(11) . 2 ?
C1 Fe1 N1 90.40(11) . 3 ?
C1 Fe1 N1 174.35(11) . 2 ?
C1 Fe1 N1 90.40(10) 2 . ?
C1 Fe1 N1 82.22(11) 2 2 ?
C1 Fe1 N1 174.35(12) 3 . ?
C1 Fe1 N1 82.22(11) . . ?
C1 Fe1 N1 174.35(11) 2 3 ?
C1 Fe1 N1 82.22(11) 3 3 ?
C1 Fe1 N1 90.40(10) 3 2 ?
C1 Fe1 C1 94.36(12) . 2 ?
C1 Fe1 C1 94.36(12) 2 3 ?
C1 Fe1 C1 94.36(12) . 3 ?
C7 N1 Fe1 116.2(2) . . ?
C11 N1 Fe1 125.5(2) . . ?
C11 N1 C7 118.2(3) . . ?
C2 C1 Fe1 128.6(2) . . ?
C2 C1 C6 117.0(3) . . ?
C6 C1 Fe1 114.3(2) . . ?
C1 C2 H2 119.7 . . ?
C3 C2 C1 120.5(3) . . ?
C3 C2 H2 119.7 . . ?
F1 C3 C2 119.4(3) . . ?
F1 C3 C4 116.9(3) . . ?
C2 C3 C4 123.7(3) . . ?
C3 C4 H4 122.2 . . ?
C5 C4 C3 115.7(3) . . ?
C5 C4 H4 122.2 . . ?
F2 C5 C4 115.9(3) . . ?
F2 C5 C6 120.3(3) . . ?
C4 C5 C6 123.8(3) . . ?
C1 C6 C7 114.8(3) . . ?
C5 C6 C1 119.3(3) . . ?
C5 C6 C7 125.9(3) . . ?
N1 C7 C6 112.2(3) . . ?
N1 C7 C8 120.4(3) . . ?
C8 C7 C6 127.4(3) . . ?
C7 C8 H8 119.9 . . ?
C9 C8 C7 120.2(3) . . ?
C9 C8 H8 119.9 . . ?
C8 C9 H9 120.5 . . ?
C10 C9 C8 119.0(3) . . ?
C10 C9 H9 120.5 . . ?
C9 C10 H10 120.7 . . ?
C11 C10 C9 118.6(3) . . ?
C11 C10 H10 120.7 . . ?
N1 C11 C10 123.5(3) . . ?
N1 C11 H11 118.2 . . ?
C10 C11 H11 118.2 . . ?
N2 Fe2 N2 93.00(11) 2_665 3_565 ?
N2 Fe2 N2 93.00(11) 3_565 . ?
N2 Fe2 N2 93.00(11) 2_665 . ?
C12 Fe2 N2 81.51(11) 2_665 2_665 ?
C12 Fe2 N2 172.51(11) . 3_565 ?
C12 Fe2 N2 172.51(11) 2_665 . ?
C12 Fe2 N2 92.37(11) . 2_665 ?
C12 Fe2 N2 81.51(11) 3_565 3_565 ?
C12 Fe2 N2 172.51(11) 3_565 2_665 ?
C12 Fe2 N2 81.51(11) . . ?
C12 Fe2 N2 92.37(11) 2_665 3_565 ?
C12 Fe2 N2 92.37(11) 3_565 . ?
C12 Fe2 C12 93.58(13) . 3_565 ?
C12 Fe2 C12 93.58(13) 2_665 . ?
C12 Fe2 C12 93.58(13) 2_665 3_565 ?
C18 N2 Fe2 116.3(2) . . ?
C22 N2 Fe2 126.1(2) . . ?
C22 N2 C18 117.6(3) . . ?
C13 C12 Fe2 128.8(2) . . ?
C13 C12 C17 116.6(3) . . ?
C17 C12 Fe2 114.6(2) . . ?
C12 C13 H13 119.8 . . ?
C14 C13 C12 120.4(3) . . ?
C14 C13 H13 119.8 . . ?
F3 C14 C13 119.0(3) . . ?
F3 C14 C15 116.7(3) . . ?
C13 C14 C15 124.3(3) . . ?
C14 C15 H15 122.5 . . ?
C16 C15 C14 114.9(3) . . ?
C16 C15 H15 122.5 . . ?
F4 C16 C15 115.5(3) . . ?
F4 C16 C17 120.1(3) . . ?
C15 C16 C17 124.4(3) . . ?
C12 C17 C18 115.3(3) . . ?
C16 C17 C12 119.3(3) . . ?
C16 C17 C18 125.4(3) . . ?
N2 C18 C17 111.9(3) . . ?
N2 C18 C19 120.8(3) . . ?
C19 C18 C17 127.3(3) . . ?
C18 C19 H19 119.8 . . ?
C20 C19 C18 120.3(3) . . ?
C20 C19 H19 119.8 . . ?
C19 C20 H20 120.6 . . ?
C19 C20 C21 118.8(3) . . ?
C21 C20 H20 120.6 . . ?
C20 C21 H21 120.6 . . ?
C20 C21 C22 118.8(3) . . ?
C22 C21 H21 120.6 . . ?
N2 C22 C21 123.7(3) . . ?
N2 C22 H22 118.1 . . ?
C21 C22 H22 118.1 . . ?
O3 K2 O3 101.76(7) 2_665 3_565 ?
O3 K2 O3 101.76(7) . 3_565 ?
O3 K2 O3 101.76(7) 2_665 . ?
O3 K2 N5 63.62(5) . . ?
O3 K2 N5 63.62(5) 3_565 . ?
O3 K2 N5 63.62(5) 2_665 . ?
O3 K2 N6 116.38(5) 2_665 . ?
O3 K2 N6 116.38(5) . . ?
O3 K2 N6 116.38(5) 3_565 . ?
O4 K2 O3 153.36(6) 3_565 . ?
O4 K2 O3 60.90(6) . . ?
O4 K2 O3 60.90(6) 2_665 2_665 ?
O4 K2 O3 101.64(6) 2_665 . ?
O4 K2 O3 101.64(6) 3_565 2_665 ?
O4 K2 O3 153.36(7) . 2_665 ?
O4 K2 O3 153.35(6) 2_665 3_565 ?
O4 K2 O3 60.90(7) 3_565 3_565 ?
O4 K2 O3 101.64(6) . 3_565 ?
O4 K2 O4 100.76(7) 3_565 2_665 ?
O4 K2 O4 100.76(7) 3_565 . ?
O4 K2 O4 100.76(7) 2_665 . ?
O4 K2 N5 117.20(6) 2_665 . ?
O4 K2 N5 117.20(6) 3_565 . ?
O4 K2 N5 117.20(6) . . ?
O4 K2 N6 62.80(6) 2_665 . ?
O4 K2 N6 62.80(6) . . ?
O4 K2 N6 62.80(6) 3_565 . ?
N6 K2 N5 180.0 . . ?
C30 O3 K2 114.15(17) . . ?
C31 O3 K2 102.91(18) . . ?
C31 O3 C30 114.2(2) . . ?
C32 O4 K2 118.10(18) . . ?
C33 O4 K2 117.41(18) . . ?
C33 O4 C32 111.7(2) . . ?
C29 N5 K2 109.3(2) 3_565 . ?
C29 N5 K2 109.3(2) . . ?
C29 N5 K2 109.3(2) 2_665 . ?
C29 N5 C29 109.7(2) 2_665 . ?
C29 N5 C29 109.7(2) 3_565 . ?
C29 N5 C29 109.7(2) 2_665 3_565 ?
C34 N6 K2 108.9(2) 2_665 . ?
C34 N6 K2 108.9(2) . . ?
C34 N6 K2 108.9(2) 3_565 . ?
C34 N6 C34 110.1(2) 3_565 . ?
C34 N6 C34 110.1(2) 2_665 . ?
C34 N6 C34 110.1(2) 3_565 2_665 ?
N5 C29 H29A 108.7 . . ?
N5 C29 H29B 108.7 . . ?
N5 C29 C30 114.0(3) . . ?
H29A C29 H29B 107.6 . . ?
C30 C29 H29A 108.7 . . ?
C30 C29 H29B 108.7 . . ?
O3 C30 C29 113.8(3) . . ?
O3 C30 H30A 108.8 . . ?
O3 C30 H30B 108.8 . . ?
C29 C30 H30A 108.8 . . ?
C29 C30 H30B 108.8 . . ?
H30A C30 H30B 107.7 . . ?
O3 C31 H31A 110.1 . . ?
O3 C31 H31B 110.1 . . ?
O3 C31 C32 108.1(3) . . ?
H31A C31 H31B 108.4 . . ?
C32 C31 H31A 110.1 . . ?
C32 C31 H31B 110.1 . . ?
O4 C32 C31 108.5(3) . . ?
O4 C32 H32A 110.0 . . ?
O4 C32 H32B 110.0 . . ?
C31 C32 H32A 110.0 . . ?
C31 C32 H32B 110.0 . . ?
H32A C32 H32B 108.4 . . ?
O4 C33 H33A 109.9 . . ?
O4 C33 H33B 109.9 . . ?
O4 C33 C34 108.9(3) . . ?
H33A C33 H33B 108.3 . . ?
C34 C33 H33A 109.9 . . ?
C34 C33 H33B 109.9 . . ?
N6 C34 C33 114.6(3) . . ?
N6 C34 H34A 108.6 . . ?
N6 C34 H34B 108.6 . . ?
C33 C34 H34A 108.6 . . ?
C33 C34 H34B 108.6 . . ?
H34A C34 H34B 107.6 . . ?
O1 K1 O1 100.88(7) . 3 ?
O1 K1 O1 100.88(7) 2 3 ?
O1 K1 O1 100.88(7) . 2 ?
O1 K1 O2 96.62(7) 2 3 ?
O1 K1 O2 96.62(7) . 2 ?
O1 K1 O2 157.67(7) 3 2 ?
O1 K1 O2 61.94(7) 3 3 ?
O1 K1 O2 157.67(7) 2 . ?
O1 K1 O2 61.94(6) 2 2 ?
O1 K1 O2 96.62(7) 3 . ?
O1 K1 O2 157.67(7) . 3 ?
O1 K1 O2 61.93(7) . . ?
O1 K1 N3 62.90(6) . . ?
O1 K1 N3 62.90(6) 3 . ?
O1 K1 N3 62.90(6) 2 . ?
O1 K1 N4 117.10(6) 3 . ?
O1 K1 N4 117.10(6) 2 . ?
O1 K1 N4 117.10(6) . . ?
O2 K1 O2 103.84(7) . 3 ?
O2 K1 O2 103.84(7) . 2 ?
O2 K1 O2 103.84(7) 3 2 ?
O2 K1 N3 114.64(6) . . ?
O2 K1 N3 114.65(6) 2 . ?
O2 K1 N3 114.65(6) 3 . ?
O2 K1 N4 65.35(6) 2 . ?
O2 K1 N4 65.36(6) . . ?
O2 K1 N4 65.35(6) 3 . ?
N3 K1 N4 180.0 . . ?
C24 O1 K1 122.19(18) . . ?
C25 O1 K1 119.02(18) . . ?
C25 O1 C24 113.4(2) . . ?
C26 O2 K1 104.21(17) . . ?
C26 O2 C27 113.8(2) . . ?
C27 O2 K1 112.42(17) . . ?
C23 N3 K1 107.7(2) 2 . ?
C23 N3 K1 107.7(2) 3 . ?
C23 N3 K1 107.7(2) . . ?
C23 N3 C23 111.2(2) 2 3 ?
C23 N3 C23 111.2(2) . 2 ?
C23 N3 C23 111.2(2) . 3 ?
C28 N4 K1 108.2(2) 3 . ?
C28 N4 K1 108.2(2) 2 . ?
C28 N4 K1 108.2(2) . . ?
C28 N4 C28 110.7(2) 2 . ?
C28 N4 C28 110.7(2) 3 2 ?
C28 N4 C28 110.7(2) 3 . ?
N3 C23 H23A 108.8 . . ?
N3 C23 H23B 108.8 . . ?
N3 C23 C24 113.7(3) . . ?
H23A C23 H23B 107.7 . . ?
C24 C23 H23A 108.8 . . ?
C24 C23 H23B 108.8 . . ?
O1 C24 C23 109.1(3) . . ?
O1 C24 H24A 109.9 . . ?
O1 C24 H24B 109.9 . . ?
C23 C24 H24A 109.9 . . ?
C23 C24 H24B 109.9 . . ?
H24A C24 H24B 108.3 . . ?
O1 C25 H25A 110.0 . . ?
O1 C25 H25B 110.0 . . ?
O1 C25 C26 108.5(3) . . ?
H25A C25 H25B 108.4 . . ?
C26 C25 H25A 110.0 . . ?
C26 C25 H25B 110.0 . . ?
O2 C26 C25 109.0(2) . . ?
O2 C26 H26A 109.9 . . ?
O2 C26 H26B 109.9 . . ?
C25 C26 H26A 109.9 . . ?
C25 C26 H26B 109.9 . . ?
H26A C26 H26B 108.3 . . ?
O2 C27 H27A 108.7 . . ?
O2 C27 H27B 108.7 . . ?
O2 C27 C28 114.2(2) . . ?
H27A C27 H27B 107.6 . . ?
C28 C27 H27A 108.7 . . ?
C28 C27 H27B 108.7 . . ?
N4 C28 C27 114.2(3) . . ?
N4 C28 H28A 108.7 . . ?
N4 C28 H28B 108.7 . . ?
C27 C28 H28A 108.7 . . ?
C27 C28 H28B 108.7 . . ?
H28A C28 H28B 107.6 . . ?

loop_
_geom_bond_atom_site_label_1
_geom_bond_atom_site_label_2
_geom_bond_distance
_geom_bond_site_symmetry_2
_geom_bond_publ_flag
Fe1 N1 1.988(3) 3 ?
Fe1 N1 1.988(3) 2 ?
Fe1 N1 1.988(3) . ?
Fe1 C1 1.932(3) 3 ?
Fe1 C1 1.932(3) 2 ?
Fe1 C1 1.932(3) . ?
F1 C3 1.363(4) . ?
F2 C5 1.374(3) . ?
N1 C7 1.368(4) . ?
N1 C11 1.350(4) . ?
C1 C2 1.411(4) . ?
C1 C6 1.424(4) . ?
C2 H2 0.9500 . ?
C2 C3 1.371(4) . ?
C3 C4 1.392(5) . ?
C4 H4 0.9500 . ?
C4 C5 1.374(4) . ?
C5 C6 1.398(4) . ?
C6 C7 1.464(4) . ?
C7 C8 1.400(4) . ?
C8 H8 0.9500 . ?
C8 C9 1.383(5) . ?
C9 H9 0.9500 . ?
C9 C10 1.384(5) . ?
C10 H10 0.9500 . ?
C10 C11 1.381(4) . ?
C11 H11 0.9500 . ?
Fe2 N2 2.004(3) 2_665 ?
Fe2 N2 2.004(3) 3_565 ?
Fe2 N2 2.004(3) . ?
Fe2 C12 1.940(3) . ?
Fe2 C12 1.940(3) 3_565 ?
Fe2 C12 1.939(3) 2_665 ?
F3 C14 1.371(3) . ?
F4 C16 1.376(3) . ?
N2 C18 1.375(4) . ?
N2 C22 1.350(4) . ?
C12 C13 1.417(4) . ?
C12 C17 1.421(4) . ?
C13 H13 0.9500 . ?
C13 C14 1.374(4) . ?
C14 C15 1.384(4) . ?
C15 H15 0.9500 . ?
C15 C16 1.376(4) . ?
C16 C17 1.398(4) . ?
C17 C18 1.455(4) . ?
C18 C19 1.401(4) . ?
C19 H19 0.9500 . ?
C19 C20 1.384(4) . ?
C20 H20 0.9500 . ?
C20 C21 1.385(5) . ?
C21 H21 0.9500 . ?
C21 C22 1.386(4) . ?
C22 H22 0.9500 . ?
K2 O3 2.809(2) 2_665 ?
K2 O3 2.809(2) . ?
K2 O3 2.809(2) 3_565 ?
K2 O4 2.730(2) 3_565 ?
K2 O4 2.731(2) . ?
K2 O4 2.730(2) 2_665 ?
K2 N5 2.904(5) . ?
K2 N6 2.894(5) . ?
O3 C30 1.429(4) . ?
O3 C31 1.423(4) . ?
O4 C32 1.429(4) . ?
O4 C33 1.426(4) . ?
N5 C29 1.476(3) 2_665 ?
N5 C29 1.476(3) 3_565 ?
N5 C29 1.476(3) . ?
N6 C34 1.465(4) 2_665 ?
N6 C34 1.465(3) . ?
N6 C34 1.465(3) 3_565 ?
C29 H29A 0.9900 . ?
C29 H29B 0.9900 . ?
C29 C30 1.517(4) . ?
C30 H30A 0.9900 . ?
C30 H30B 0.9900 . ?
C31 H31A 0.9900 . ?
C31 H31B 0.9900 . ?
C31 C32 1.510(4) . ?
C32 H32A 0.9900 . ?
C32 H32B 0.9900 . ?
C33 H33A 0.9900 . ?
C33 H33B 0.9900 . ?
C33 C34 1.520(5) . ?
C34 H34A 0.9900 . ?
C34 H34B 0.9900 . ?
K1 O1 2.664(2) 3 ?
K1 O1 2.664(2) . ?
K1 O1 2.664(2) 2 ?
K1 O2 2.751(2) . ?
K1 O2 2.751(2) 3 ?
K1 O2 2.751(2) 2 ?
K1 N3 2.777(5) . ?
K1 N4 2.864(5) . ?
O1 C24 1.424(4) . ?
O1 C25 1.419(4) . ?
O2 C26 1.426(4) . ?
O2 C27 1.430(4) . ?
N3 C23 1.467(4) 2 ?
N3 C23 1.467(4) 3 ?
N3 C23 1.467(4) . ?
N4 C28 1.473(4) 3 ?
N4 C28 1.473(3) 2 ?
N4 C28 1.473(4) . ?
C23 H23A 0.9900 . ?
C23 H23B 0.9900 . ?
C23 C24 1.522(5) . ?
C24 H24A 0.9900 . ?
C24 H24B 0.9900 . ?
C25 H25A 0.9900 . ?
C25 H25B 0.9900 . ?
C25 C26 1.501(5) . ?
C26 H26A 0.9900 . ?
C26 H26B 0.9900 . ?
C27 H27A 0.9900 . ?
C27 H27B 0.9900 . ?
C27 C28 1.520(4) . ?
C28 H28A 0.9900 . ?
C28 H28B 0.9900 . ?

loop_
_geom_torsion_atom_site_label_1
_geom_torsion_atom_site_label_2
_geom_torsion_atom_site_label_3
_geom_torsion_atom_site_label_4
_geom_torsion
_geom_torsion_site_symmetry_1
_geom_torsion_site_symmetry_2
_geom_torsion_site_symmetry_3
_geom_torsion_site_symmetry_4
_geom_torsion_publ_flag
Fe1 N1 C7 C6 3.1(3) . . . . ?
Fe1 N1 C7 C8 -176.5(2) . . . . ?
Fe1 N1 C11 C10 177.6(2) . . . . ?
Fe1 C1 C2 C3 -178.6(2) . . . . ?
Fe1 C1 C6 C5 177.7(2) . . . . ?
Fe1 C1 C6 C7 -4.2(3) . . . . ?
F1 C3 C4 C5 179.8(3) . . . . ?
F2 C5 C6 C1 -179.4(3) . . . . ?
F2 C5 C6 C7 2.7(4) . . . . ?
N1 C7 C8 C9 -1.9(5) . . . . ?
C1 C2 C3 F1 -179.0(3) . . . . ?
C1 C2 C3 C4 1.4(5) . . . . ?
C1 C6 C7 N1 0.7(4) . . . . ?
C1 C6 C7 C8 -179.8(3) . . . . ?
C2 C1 C6 C5 -0.3(4) . . . . ?
C2 C1 C6 C7 177.8(2) . . . . ?
C2 C3 C4 C5 -0.6(5) . . . . ?
C3 C4 C5 F2 179.8(3) . . . . ?
C3 C4 C5 C6 -0.7(4) . . . . ?
C4 C5 C6 C1 1.2(4) . . . . ?
C4 C5 C6 C7 -176.7(3) . . . . ?
C5 C6 C7 N1 178.6(3) . . . . ?
C5 C6 C7 C8 -1.9(5) . . . . ?
C6 C1 C2 C3 -1.0(4) . . . . ?
C6 C7 C8 C9 178.6(3) . . . . ?
C7 N1 C11 C10 -1.4(4) . . . . ?
C7 C8 C9 C10 0.0(5) . . . . ?
C8 C9 C10 C11 1.1(5) . . . . ?
C9 C10 C11 N1 -0.4(5) . . . . ?
C11 N1 C7 C6 -177.9(2) . . . . ?
C11 N1 C7 C8 2.6(4) . . . . ?
Fe2 N2 C18 C17 -3.4(3) . . . . ?
Fe2 N2 C18 C19 178.5(2) . . . . ?
Fe2 N2 C22 C21 -178.4(2) . . . . ?
Fe2 C12 C13 C14 180.0(2) . . . . ?
Fe2 C12 C17 C16 -177.8(2) . . . . ?
Fe2 C12 C17 C18 5.2(3) . . . . ?
F3 C14 C15 C16 -177.8(3) . . . . ?
F4 C16 C17 C12 179.2(3) . . . . ?
F4 C16 C17 C18 -4.1(4) . . . . ?
N2 C18 C19 C20 0.8(4) . . . . ?
C12 C13 C14 F3 177.6(3) . . . . ?
C12 C13 C14 C15 -2.0(5) . . . . ?
C12 C17 C18 N2 -1.1(4) . . . . ?
C12 C17 C18 C19 176.9(3) . . . . ?
C13 C12 C17 C16 2.3(4) . . . . ?
C13 C12 C17 C18 -174.7(3) . . . . ?
C13 C14 C15 C16 1.9(5) . . . . ?
C14 C15 C16 F4 178.7(2) . . . . ?
C14 C15 C16 C17 0.4(4) . . . . ?
C15 C16 C17 C12 -2.5(4) . . . . ?
C15 C16 C17 C18 174.2(3) . . . . ?
C16 C17 C18 N2 -177.9(3) . . . . ?
C16 C17 C18 C19 0.1(5) . . . . ?
C17 C12 C13 C14 -0.2(4) . . . . ?
C17 C18 C19 C20 -177.1(3) . . . . ?
C18 N2 C22 C21 1.5(4) . . . . ?
C18 C19 C20 C21 -0.1(5) . . . . ?
C19 C20 C21 C22 0.1(5) . . . . ?
C20 C21 C22 N2 -0.8(5) . . . . ?
C22 N2 C18 C17 176.7(3) . . . . ?
C22 N2 C18 C19 -1.4(4) . . . . ?
K2 O3 C30 C29 42.5(3) . . . . ?
K2 O3 C31 C32 69.7(2) . . . . ?
K2 O4 C32 C31 22.8(3) . . . . ?
K2 O4 C33 C34 -46.8(3) . . . . ?
K2 N5 C29 C30 43.3(3) . . . . ?
K2 N6 C34 C33 -43.0(3) . . . . ?
O3 C31 C32 O4 -64.7(3) . . . . ?
O4 C33 C34 N6 61.7(4) . . . . ?
N5 C29 C30 O3 -60.8(4) . . . . ?
C29 N5 C29 C30 -76.5(4) 2_665 . . . ?
C29 N5 C29 C30 163.0(3) 3_565 . . . ?
C30 O3 C31 C32 -166.0(2) . . . . ?
C31 O3 C30 C29 -75.5(3) . . . . ?
C32 O4 C33 C34 172.1(3) . . . . ?
C33 O4 C32 C31 163.5(3) . . . . ?
C34 N6 C34 C33 76.2(5) 2_665 . . . ?
C34 N6 C34 C33 -162.3(3) 3_565 . . . ?
K1 O1 C24 C23 -23.0(3) . . . . ?
K1 O1 C25 C26 23.4(3) . . . . ?
K1 O2 C26 C25 66.2(3) . . . . ?
K1 O2 C27 C28 44.8(3) . . . . ?
K1 N3 C23 C24 -54.1(3) . . . . ?
K1 N4 C28 C27 41.3(3) . . . . ?
O1 C25 C26 O2 -62.1(3) . . . . ?
O2 C27 C28 N4 -61.8(4) . . . . ?
N3 C23 C24 O1 52.7(4) . . . . ?
C23 N3 C23 C24 -171.8(3) 2 . . . ?
C23 N3 C23 C24 63.7(5) 3 . . . ?
C24 O1 C25 C26 178.0(2) . . . . ?
C25 O1 C24 C23 -176.7(3) . . . . ?
C26 O2 C27 C28 -73.4(3) . . . . ?
C27 O2 C26 C25 -171.0(2) . . . . ?
C28 N4 C28 C27 -77.1(5) 3 . . . ?
C28 N4 C28 C27 159.8(3) 2 . . . ?
